data_1504320
loop_
_publ_author_name
'Hursthouse, Michael B.'
'Huth, L. Susanne'
'Threlfall, Terence L.'

_publ_section_title
;
 Why Do Organic Compounds Crystallise Well or Badly or Ever so Slowly? Why
 Is Crystallisation Nevertheless Such a Good Purification
 Technique?&#x2020;
;
_journal_issue 6
_journal_name_full 'Organic Process Research &amp; Development'
_journal_page_first 1231
_journal_paper_doi 10.1021/op900169b
_journal_volume 13
_journal_year 2009
_chemical_formula_sum 'C11 H14 Cl N O'
_chemical_formula_weight 211.68
_chemical_name_common para-Chloro-t-butylanilide
_chemical_name_systematic
;
 ?
;
_space_group_IT_number 61
_symmetry_cell_setting orthorhombic
_symmetry_space_group_name_Hall '-P 2ac 2ab'
_symmetry_space_group_name_H-M 'P b c a'
_atom_sites_solution_hydrogens geom
_atom_sites_solution_primary direct
_atom_sites_solution_secondary difmap
_audit_creation_method SHELXL-97
_cell_angle_alpha 90.00
_cell_angle_beta 90.00
_cell_angle_gamma 90.00
_cell_formula_units_Z 8
_cell_length_a 9.7381(2)
_cell_length_b 10.01510(10)
_cell_length_c 22.9501(4)
_cell_measurement_reflns_used 10398
_cell_measurement_temperature 120(2)
_cell_measurement_theta_max 27.48
_cell_measurement_theta_min 2.91
_cell_volume 2238.28(6)
_computing_cell_refinement 'DENZO (Otwinowski & Minor, 1997) & COLLECT (Hooft, R.W.W., 1998)'
_computing_data_collection 'COLLECT (Hooft, R.W.W., 1998)'
_computing_data_reduction 'DENZO (Otwinowski & Minor, 1997) & COLLECT (Hooft, R.W.W., 1998)'
_computing_structure_refinement 'SHELXL-97 (Sheldrick, 1997)'
_computing_structure_solution 'SHELXS-97 (Sheldrick, 1997)'
_diffrn_ambient_temperature 120(2)
_diffrn_detector_area_resol_mean 9.091
_diffrn_measured_fraction_theta_full 0.996
_diffrn_measured_fraction_theta_max 0.996
_diffrn_measurement_device_type 'Bruker-Nonius Roper CCD camera on \k-goniostat'
_diffrn_measurement_method '\f & \w scans'
_diffrn_radiation_monochromator graphite
_diffrn_radiation_source 'Bruker-Nonius FR591 rotating anode'
_diffrn_radiation_type MoK\a
_diffrn_radiation_wavelength 0.71073
_diffrn_reflns_av_R_equivalents 0.0381
_diffrn_reflns_av_sigmaI/netI 0.0292
_diffrn_reflns_limit_h_max 12
_diffrn_reflns_limit_h_min -12
_diffrn_reflns_limit_k_max 12
_diffrn_reflns_limit_k_min -13
_diffrn_reflns_limit_l_max 29
_diffrn_reflns_limit_l_min -29
_diffrn_reflns_number 17044
_diffrn_reflns_theta_full 27.50
_diffrn_reflns_theta_max 27.50
_diffrn_reflns_theta_min 3.42
_exptl_absorpt_coefficient_mu 0.309
_exptl_absorpt_correction_T_max 0.9464
_exptl_absorpt_correction_T_min 0.7682
_exptl_absorpt_correction_type multi-scan
_exptl_absorpt_process_details 'SADABS 2007/2 (Sheldrick, G.M., 2007)'
_exptl_crystal_colour colourless
_exptl_crystal_density_diffrn 1.256
_exptl_crystal_density_method 'not measured'
_exptl_crystal_description 'cut rod'
_exptl_crystal_F_000 896
_exptl_crystal_size_max 0.90
_exptl_crystal_size_mid 0.18
_exptl_crystal_size_min 0.18
_refine_diff_density_max 0.363
_refine_diff_density_min -0.271
_refine_diff_density_rms 0.044
_refine_ls_extinction_method none
_refine_ls_goodness_of_fit_ref 1.023
_refine_ls_hydrogen_treatment mixed
_refine_ls_matrix_type full
_refine_ls_number_parameters 134
_refine_ls_number_reflns 2562
_refine_ls_number_restraints 1
_refine_ls_restrained_S_all 1.023
_refine_ls_R_factor_all 0.0401
_refine_ls_R_factor_gt 0.0331
_refine_ls_shift/su_max 0.001
_refine_ls_shift/su_mean 0.000
_refine_ls_structure_factor_coef Fsqd
_refine_ls_weighting_details 'calc w=1/[\s^2^(Fo^2^)+(0.0352P)^2^+1.0970P] where P=(Fo^2^+2Fc^2^)/3'
_refine_ls_weighting_scheme calc
_refine_ls_wR_factor_gt 0.0812
_refine_ls_wR_factor_ref 0.0859
_reflns_number_gt 2215
_reflns_number_total 2562
_reflns_threshold_expression >2sigma(I)
_cod_data_source_file op900169b_si_001.cif
_cod_data_source_block 2008lsh110
_cod_depositor_comments
;
The following automatic conversions were performed:

'_symmetry_cell_setting' value 'Orthorhombic' changed to
'orthorhombic' according to
/home/saulius/struct/CIF-dictionaries/cif_core.dic dictionary named
'cif_core.dic' version 2.4.2 from 2011-04-26.

Automatic conversion script
Id: cif_fix_values 1715 2011-07-08 13:25:40Z adriana 
;
_cod_original_sg_symbol_H-M Pbca
_cod_database_code 1504320

loop_
_symmetry_equiv_pos_as_xyz
'x, y, z'
'-x+1/2, -y, z+1/2'
'-x, y+1/2, -z+1/2'
'x+1/2, -y+1/2, -z'
'-x, -y, -z'
'x-1/2, y, -z-1/2'
'x, -y-1/2, z-1/2'
'-x-1/2, y-1/2, z'

loop_
_atom_site_label
_atom_site_type_symbol
_atom_site_fract_x
_atom_site_fract_y
_atom_site_fract_z
_atom_site_U_iso_or_equiv
_atom_site_adp_type
_atom_site_occupancy
_atom_site_symmetry_multiplicity
_atom_site_calc_flag
_atom_site_refinement_flags
C1 C 0.55929(12) 0.53447(11) 0.39244(5) 0.0149(2) Uani 1 1 d .
C2 C 0.46422(13) 0.43140(12) 0.38639(5) 0.0174(2) Uani 1 1 d .
H2 H 0.4815 0.3606 0.3598 0.021 Uiso 1 1 calc R
C3 C 0.34452(13) 0.43207(13) 0.41903(5) 0.0196(3) Uani 1 1 d .
H3 H 0.2797 0.3617 0.4151 0.024 Uiso 1 1 calc R
C4 C 0.31996(12) 0.53603(12) 0.45743(5) 0.0188(3) Uani 1 1 d .
C5 C 0.41244(13) 0.64007(12) 0.46379(5) 0.0194(3) Uani 1 1 d .
H5 H 0.3940 0.7112 0.4900 0.023 Uiso 1 1 calc R
C6 C 0.53243(13) 0.63873(12) 0.43116(5) 0.0176(3) Uani 1 1 d .
H6 H 0.5968 0.7094 0.4352 0.021 Uiso 1 1 calc R
C7 C 0.75943(13) 0.43514(11) 0.34229(5) 0.0144(2) Uani 1 1 d .
C8 C 0.89235(12) 0.47103(11) 0.30971(5) 0.0167(3) Uani 1 1 d .
C9 C 0.98999(14) 0.54306(14) 0.35171(6) 0.0254(3) Uani 1 1 d .
H9A H 1.0749 0.5663 0.3312 0.038 Uiso 1 1 calc R
H9B H 1.0114 0.4842 0.3846 0.038 Uiso 1 1 calc R
H9C H 0.9460 0.6246 0.3662 0.038 Uiso 1 1 calc R
C10 C 0.85855(15) 0.55951(13) 0.25698(6) 0.0240(3) Uani 1 1 d .
H10A H 0.8217 0.6451 0.2705 0.036 Uiso 1 1 calc R
H10B H 0.7902 0.5147 0.2325 0.036 Uiso 1 1 calc R
H10C H 0.9422 0.5752 0.2343 0.036 Uiso 1 1 calc R
C11 C 0.96095(14) 0.34305(13) 0.28802(6) 0.0249(3) Uani 1 1 d .
H11A H 1.0443 0.3658 0.2662 0.037 Uiso 1 1 calc R
H11B H 0.8974 0.2946 0.2625 0.037 Uiso 1 1 calc R
H11C H 0.9851 0.2867 0.3214 0.037 Uiso 1 1 calc R
N1 N 0.68175(11) 0.54062(9) 0.35924(5) 0.0156(2) Uani 1 1 d D
O1 O 0.72562(9) 0.31885(8) 0.35228(4) 0.0201(2) Uani 1 1 d .
Cl1 Cl 0.17020(3) 0.53450(4) 0.499285(14) 0.02768(12) Uani 1 1 d .
H1N H 0.7165(16) 0.6207(13) 0.3545(6) 0.023(4) Uiso 1 1 d D

loop_
_atom_site_aniso_label
_atom_site_aniso_U_11
_atom_site_aniso_U_22
_atom_site_aniso_U_33
_atom_site_aniso_U_23
_atom_site_aniso_U_13
_atom_site_aniso_U_12
C1 0.0155(6) 0.0140(5) 0.0151(5) 0.0026(4) 0.0006(5) 0.0023(4)
C2 0.0187(6) 0.0155(5) 0.0180(6) -0.0016(5) 0.0004(5) 0.0002(4)
C3 0.0163(6) 0.0209(6) 0.0216(6) -0.0001(5) -0.0007(5) -0.0023(5)
C4 0.0139(6) 0.0256(6) 0.0168(6) 0.0016(5) 0.0018(5) 0.0041(5)
C5 0.0199(6) 0.0201(6) 0.0182(6) -0.0029(5) 0.0004(5) 0.0048(5)
C6 0.0177(6) 0.0138(5) 0.0215(6) -0.0009(5) -0.0007(5) 0.0013(4)
C7 0.0160(6) 0.0123(5) 0.0151(5) 0.0003(4) -0.0012(5) 0.0000(4)
C8 0.0155(6) 0.0140(5) 0.0206(6) -0.0003(4) 0.0042(5) 0.0005(4)
C9 0.0156(6) 0.0285(7) 0.0322(7) -0.0065(6) 0.0020(5) -0.0017(5)
C10 0.0276(7) 0.0209(6) 0.0234(7) 0.0050(5) 0.0078(6) 0.0001(5)
C11 0.0256(7) 0.0176(6) 0.0314(7) -0.0010(5) 0.0112(6) 0.0023(5)
N1 0.0159(5) 0.0099(5) 0.0210(5) 0.0008(4) 0.0045(4) -0.0011(4)
O1 0.0197(5) 0.0108(4) 0.0297(5) 0.0014(3) 0.0048(4) -0.0002(3)
Cl1 0.01683(18) 0.0407(2) 0.0255(2) -0.00493(14) 0.00672(12) 0.00051(13)

loop_
_atom_type_symbol
_atom_type_description
_atom_type_scat_dispersion_real
_atom_type_scat_dispersion_imag
_atom_type_scat_source
C C 0.0033 0.0016 'International Tables Vol C Tables 4.2.6.8 and 6.1.1.4'
H H 0.0000 0.0000 'International Tables Vol C Tables 4.2.6.8 and 6.1.1.4'
N N 0.0061 0.0033 'International Tables Vol C Tables 4.2.6.8 and 6.1.1.4'
O O 0.0106 0.0060 'International Tables Vol C Tables 4.2.6.8 and 6.1.1.4'
Cl Cl 0.1484 0.1585 'International Tables Vol C Tables 4.2.6.8 and 6.1.1.4'

loop_
_geom_angle_atom_site_label_1
_geom_angle_atom_site_label_2
_geom_angle_atom_site_label_3
_geom_angle
C2 C1 C6 119.54(11)
C2 C1 N1 122.54(10)
C6 C1 N1 117.89(10)
C3 C2 C1 120.09(11)
C3 C2 H2 120.0
C1 C2 H2 120.0
C4 C3 C2 119.54(11)
C4 C3 H3 120.2
C2 C3 H3 120.2
C5 C4 C3 121.35(11)
C5 C4 Cl1 119.46(10)
C3 C4 Cl1 119.18(10)
C4 C5 C6 118.91(11)
C4 C5 H5 120.5
C6 C5 H5 120.5
C5 C6 C1 120.56(11)
C5 C6 H6 119.7
C1 C6 H6 119.7
O1 C7 N1 122.27(11)
O1 C7 C8 122.45(10)
N1 C7 C8 115.28(10)
C11 C8 C9 109.15(11)
C11 C8 C10 108.71(10)
C9 C8 C10 110.89(10)
C11 C8 C7 109.29(10)
C9 C8 C7 109.04(10)
C10 C8 C7 109.74(10)
C8 C9 H9A 109.5
C8 C9 H9B 109.5
H9A C9 H9B 109.5
C8 C9 H9C 109.5
H9A C9 H9C 109.5
H9B C9 H9C 109.5
C8 C10 H10A 109.5
C8 C10 H10B 109.5
H10A C10 H10B 109.5
C8 C10 H10C 109.5
H10A C10 H10C 109.5
H10B C10 H10C 109.5
C8 C11 H11A 109.5
C8 C11 H11B 109.5
H11A C11 H11B 109.5
C8 C11 H11C 109.5
H11A C11 H11C 109.5
H11B C11 H11C 109.5
C7 N1 C1 126.16(10)
C7 N1 H1N 117.5(10)
C1 N1 H1N 115.5(10)

loop_
_geom_bond_atom_site_label_1
_geom_bond_atom_site_label_2
_geom_bond_distance
C1 C2 1.3935(17)
C1 C6 1.3958(16)
C1 N1 1.4165(15)
C2 C3 1.3857(17)
C2 H2 0.9500
C3 C4 1.3849(18)
C3 H3 0.9500
C4 C5 1.3849(18)
C4 Cl1 1.7464(12)
C5 C6 1.3878(17)
C5 H5 0.9500
C6 H6 0.9500
C7 O1 1.2319(14)
C7 N1 1.3563(15)
C7 C8 1.5374(17)
C8 C11 1.5287(16)
C8 C9 1.5341(18)
C8 C10 1.5357(17)
C9 H9A 0.9800
C9 H9B 0.9800
C9 H9C 0.9800
C10 H10A 0.9800
C10 H10B 0.9800
C10 H10C 0.9800
C11 H11A 0.9800
C11 H11B 0.9800
C11 H11C 0.9800
N1 H1N 0.878(13)

loop_
_geom_hbond_atom_site_label_D
_geom_hbond_atom_site_label_H
_geom_hbond_atom_site_label_A
_geom_hbond_distance_DH
_geom_hbond_distance_HA
_geom_hbond_distance_DA
_geom_hbond_angle_DHA
_geom_hbond_site_symmetry_A
N1 H1N O1 0.878(13) 2.063(13) 2.9333(12) 171.0(14) 8_765

loop_
_cod_related_entry_id
_cod_related_entry_database
_cod_related_entry_code
1 ChemSpider 158733
